data_7130367
loop_
_publ_author_name
'Zhao, Shuwen'
'Cai, Xiaojia'
'Lu, Yuying'
'Hu, Jinhui'
'Xiong, Zhuang'
'Jin, Jingwei'
'Li, Yin'
'Wang, Honggen'
'Wu, Jia-Qiang'

_publ_section_title
;
 Cp*Ir(III) and Cp*Rh(III)-catalyzed annulation of salicylaldehydes with
 fluorinated vinyl tosylates.
;
_journal_name_full 'Chemical communications (Cambridge, England)'
_journal_paper_doi 10.1039/d2cc02194c
_journal_year 2022
_chemical_formula_moiety 'C11 H6 Cl F3 O3'
_chemical_formula_sum 'C11 H6 Cl F3 O3'
_chemical_formula_weight 278.61
_space_group_crystal_system monoclinic
_space_group_IT_number 14
_space_group_name_Hall '-P 2yn'
_space_group_name_H-M_alt 'P 1 21/n 1'
_atom_sites_solution_hydrogens geom
_atom_sites_solution_primary dual
_audit_creation_date 2022-05-21
_audit_creation_method
;
Olex2 1.3
(compiled 2020.07.31 svn.rc2a77460 for OlexSys, GUI svn.r6145)
;
_audit_update_record
;
2022-06-07 deposited with the CCDC.	2022-07-12 downloaded from the CCDC.
;
_cell_angle_alpha 90
_cell_angle_beta 94.625(3)
_cell_angle_gamma 90
_cell_formula_units_Z 4
_cell_length_a 4.72550(10)
_cell_length_b 22.4433(7)
_cell_length_c 10.8444(3)
_cell_measurement_reflns_used 4377
_cell_measurement_temperature 297.56(10)
_cell_measurement_theta_max 75.1880
_cell_measurement_theta_min 3.9350
_cell_volume 1146.37(5)
_computing_cell_refinement 'CrysAlisPro 1.171.41.122a (Rigaku OD, 2021)'
_computing_data_collection 'CrysAlisPro 1.171.41.122a (Rigaku OD, 2021)'
_computing_data_reduction 'CrysAlisPro 1.171.41.122a (Rigaku OD, 2021)'
_computing_molecular_graphics 'Olex2 1.3 (Dolomanov et al., 2009)'
_computing_publication_material 'Olex2 1.3 (Dolomanov et al., 2009)'
_computing_structure_refinement 'SHELXL 2018/3 (Sheldrick, 2015)'
_computing_structure_solution 'SHELXT 2018/2 (Sheldrick, 2018)'
_diffrn_ambient_environment air
_diffrn_ambient_temperature 297.56(10)
_diffrn_detector 'Hybrid Pixel Array Detector'
_diffrn_detector_area_resol_mean 10.0000
_diffrn_detector_type HyPix
_diffrn_measured_fraction_theta_full 1.000
_diffrn_measured_fraction_theta_max 0.939
_diffrn_measurement_details
;
List of Runs (angles in degrees, time in seconds):

  # Type    Start    End  Width  t~exp~   \w     \q     \k     \f   Frames
#--------------------------------------------------------------------------
  1  \w     94.00 167.00   0.50    0.88    --  108.86  57.00 -90.00  146
  2  \w    145.00 177.00   0.50    0.88    --  108.86 125.00-150.00   64
  3  \w     96.00 123.00   0.50    0.88    --  108.86 125.00-150.00   54
  4  \w    105.00 130.00   0.50    0.88    --  108.86 140.00  -9.00   50
  5  \w    -62.00 -37.00   0.50    0.88    --  -91.75 140.00  -9.00   50
  6  \w    -73.00 -25.00   0.50    0.22    --  -48.55 140.00  -9.00   96
  7  \w   -115.00 -27.00   0.50    0.22    --  -48.55 -77.00   0.00  176
  8  \w   -163.00 -77.00   0.50    0.88    --  -91.75-130.00 104.00  172
  9  \w   -120.00 -95.00   0.50    0.22    --  -48.55-130.00 104.00   50
 10  \w   -116.00 -91.00   0.50    0.22    --  -48.55-140.00 -69.00   50
 11  \w   -163.00 -91.00   0.50    0.88    --  -91.75 -57.00 -60.00  144
 12  \w    -24.00  24.00   0.50    0.22    --  -48.55  19.00 -60.00   96
 13  \w    -45.00 -20.00   0.50    0.88    --  -91.75  57.00-150.00   50
 14  \w   -104.00 -75.00   0.50    0.88    --  -91.75  77.00   0.00   58
 15  \w    -61.00 -20.00   0.50    0.88    --  -91.75  57.00 -30.00   82
 16  \w    -53.00 -22.00   0.50    0.88    --  -91.75  57.00   0.00   62
 17  \w     38.00  66.00   0.50    0.88    --  108.86 -57.00  60.00   56
 18  \w     63.00  95.00   0.50    0.88    --  108.86 -77.00  90.00   64
 19  \w     40.00  65.00   0.50    0.88    --  108.86 -57.00 150.00   50
 20  \w     47.00  75.00   0.50    0.88    --  108.86-130.00 104.00   56
 21  \w     89.00 114.00   0.50    0.88    --  108.86-130.00 104.00   50
 22  \w     57.00  82.00   0.50    0.22    --   48.55-130.00 104.00   50
 23  \w     57.00 104.00   0.50    0.22    --   48.55-140.00 -69.00   94
 24  \w     94.00 119.00   0.50    0.88    --  108.86-140.00 -69.00   50
;
_diffrn_measurement_device 'four-circle diffractometer'
_diffrn_measurement_device_type 'XtaLAB Synergy, Dualflex, HyPix'
_diffrn_measurement_method '\w scans'
_diffrn_orient_matrix_type 'CrysAlisPro convention (1999,Acta A55,543-557)'
_diffrn_orient_matrix_UB_11 -0.0137765000
_diffrn_orient_matrix_UB_12 -0.0524852000
_diffrn_orient_matrix_UB_13 -0.0918128000
_diffrn_orient_matrix_UB_21 0.0003276000
_diffrn_orient_matrix_UB_22 0.0441668000
_diffrn_orient_matrix_UB_23 -0.1087404000
_diffrn_orient_matrix_UB_31 0.3268239000
_diffrn_orient_matrix_UB_32 -0.0022551000
_diffrn_orient_matrix_UB_33 0.0076990000
_diffrn_radiation_monochromator mirror
_diffrn_radiation_probe x-ray
_diffrn_radiation_type 'Cu K\a'
_diffrn_radiation_wavelength 1.54184
_diffrn_reflns_av_R_equivalents 0.0326
_diffrn_reflns_av_unetI/netI 0.0363
_diffrn_reflns_Laue_measured_fraction_full 1.000
_diffrn_reflns_Laue_measured_fraction_max 0.939
_diffrn_reflns_limit_h_max 5
_diffrn_reflns_limit_h_min -4
_diffrn_reflns_limit_k_max 27
_diffrn_reflns_limit_k_min -26
_diffrn_reflns_limit_l_max 13
_diffrn_reflns_limit_l_min -13
_diffrn_reflns_number 7225
_diffrn_reflns_point_group_measured_fraction_full 1.000
_diffrn_reflns_point_group_measured_fraction_max 0.939
_diffrn_reflns_theta_full 67.684
_diffrn_reflns_theta_max 76.402
_diffrn_reflns_theta_min 3.939
_diffrn_source 'micro-focus sealed X-ray tube'
_diffrn_source_type 'PhotonJet (Cu) X-ray Source'
_exptl_absorpt_coefficient_mu 3.363
_exptl_absorpt_correction_T_max 1.00000
_exptl_absorpt_correction_T_min 0.51873
_exptl_absorpt_correction_type multi-scan
_exptl_absorpt_process_details
;
CrysAlisPro 1.171.41.122a (Rigaku Oxford Diffraction, 2021)
Empirical absorption correction using spherical harmonics,
implemented in SCALE3 ABSPACK scaling algorithm.
;
_exptl_crystal_density_diffrn 1.614
_exptl_crystal_description needle
_exptl_crystal_F_000 560
_refine_diff_density_max 0.625
_refine_diff_density_min -0.441
_refine_diff_density_rms 0.058
_refine_ls_extinction_method none
_refine_ls_goodness_of_fit_ref 1.096
_refine_ls_hydrogen_treatment constr
_refine_ls_matrix_type full
_refine_ls_number_parameters 162
_refine_ls_number_reflns 2253
_refine_ls_number_restraints 0
_refine_ls_restrained_S_all 1.096
_refine_ls_R_factor_all 0.0740
_refine_ls_R_factor_gt 0.0654
_refine_ls_shift/su_max 0.001
_refine_ls_shift/su_mean 0.000
_refine_ls_structure_factor_coef Fsqd
_refine_ls_weighting_details 'w=1/[\s^2^(Fo^2^)+(0.0996P)^2^+0.4930P] where P=(Fo^2^+2Fc^2^)/3'
_refine_ls_weighting_scheme calc
_refine_ls_wR_factor_gt 0.1875
_refine_ls_wR_factor_ref 0.1968
_reflns_Friedel_coverage 0.000
_reflns_number_gt 1861
_reflns_number_total 2253
_reflns_threshold_expression 'I > 2\s(I)'
_cod_data_source_file d2cc02194c2.cif
_cod_data_source_block exp_3268_auto
_cod_database_code 7130367
_shelx_shelxl_version_number 2018/3
_shelx_space_group_comment
;
The symmetry employed for this shelxl refinement is uniquely defined
by the following loop, which should always be used as a source of
symmetry information in preference to the above space-group names.
They are only intended as comments.
;
_reflns_odcompleteness_completeness 99.95
_reflns_odcompleteness_iscentric 1
_reflns_odcompleteness_theta 66.97
_olex2_refinement_description
;
1. Fixed Uiso
 At 1.2 times of:
  All C(H) groups, All C(H,H) groups
2. Uiso/Uaniso restraints and constraints
: with sigma of 0.01 and sigma for terminal atoms of 0.02
3. Others
 Fixed Sof: F15B(0.5) F15A(0.5)
4.a Secondary CH2 refined with riding coordinates:
 C12(H12A,H12B)
4.b Aromatic/amide H refined with riding coordinates:
 C2(H2), C5(H5), C8(H8), C7(H7)
;
_olex2_submission_special_instructions 'No special instructions were received'
_oxdiff_exptl_absorpt_empirical_details
;
Empirical correction (ABSPACK) includes:
- Absorption correction using spherical harmonics
- Frame scaling
;
_oxdiff_exptl_absorpt_empirical_full_max 1.627
_oxdiff_exptl_absorpt_empirical_full_min 0.545

loop_
_space_group_symop_operation_xyz
'x, y, z'
'-x+1/2, y+1/2, -z+1/2'
'-x, -y, -z'
'x-1/2, -y-1/2, z-1/2'

loop_
_atom_site_label
_atom_site_type_symbol
_atom_site_fract_x
_atom_site_fract_y
_atom_site_fract_z
_atom_site_U_iso_or_equiv
_atom_site_adp_type
_atom_site_occupancy
_atom_site_site_symmetry_order
_atom_site_calc_flag
_atom_site_refinement_flags_posn
_atom_site_refinement_flags_adp
_atom_site_refinement_flags_occupancy
_atom_site_disorder_assembly
_atom_site_disorder_group
Cl18 Cl 0.8917(2) 0.23215(5) 0.60094(10) 0.1014(4) Uani 1 1 d . . . . .
O10 O 0.5781(4) 0.42459(9) 0.25401(17) 0.0654(5) Uani 1 1 d . . . . .
O11 O 0.3674(4) 0.50458(10) 0.18868(18) 0.0716(6) Uani 1 1 d . . . . .
O17 O 0.2058(5) 0.42262(10) 0.57997(19) 0.0729(6) Uani 1 1 d . . . . .
F16 F 0.0950(6) 0.64624(13) 0.1099(3) 0.1250(10) Uani 1 1 d . . . . .
C4 C 0.5196(5) 0.37700(12) 0.4494(2) 0.0541(6) Uani 1 1 d . . . . .
F14 F 0.1368(9) 0.57343(19) -0.0093(3) 0.1644(15) Uani 1 1 d . . . . .
C1 C 0.3892(5) 0.46632(13) 0.2823(2) 0.0575(6) Uani 1 1 d . . . . .
C3 C 0.3137(6) 0.42307(12) 0.4804(2) 0.0566(6) Uani 1 1 d . . . . .
C9 C 0.6418(5) 0.37961(12) 0.3378(2) 0.0571(6) Uani 1 1 d . . . . .
C2 C 0.2543(6) 0.46736(12) 0.3863(2) 0.0574(6) Uani 1 1 d . . . . .
H2 H 0.121181 0.496974 0.397625 0.069 Uiso 1 1 calc R U . . .
C5 C 0.5952(6) 0.33033(13) 0.5304(3) 0.0625(7) Uani 1 1 d . . . . .
H5 H 0.514448 0.327326 0.605534 0.075 Uiso 1 1 calc R U . . .
C8 C 0.8355(6) 0.33748(14) 0.3050(3) 0.0673(7) Uani 1 1 d . . . . .
H8 H 0.914357 0.339942 0.229306 0.081 Uiso 1 1 calc R U . . .
C6 C 0.7893(6) 0.28900(14) 0.4983(3) 0.0676(7) Uani 1 1 d . . . . .
F15B F 0.4848(9) 0.5981(2) 0.0601(4) 0.0909(11) Uiso 0.5 1 d . . P A 2
C7 C 0.9097(6) 0.29189(15) 0.3858(3) 0.0712(8) Uani 1 1 d . . . . .
H7 H 1.039822 0.263167 0.365344 0.085 Uiso 1 1 calc R U . . .
C12 C 0.1869(7) 0.55488(15) 0.2015(3) 0.0713(8) Uani 1 1 d . . . . .
H12A H 0.234383 0.574618 0.279988 0.086 Uiso 1 1 calc R U . . .
H12B H -0.010240 0.542464 0.197973 0.086 Uiso 1 1 calc R U . . .
C13 C 0.2333(8) 0.5955(2) 0.0978(4) 0.0914(12) Uani 1 1 d . . . . .
F15A F 0.5093(10) 0.6199(2) 0.1244(5) 0.1036(13) Uiso 0.5 1 d . . P A 1

loop_
_atom_site_aniso_label
_atom_site_aniso_U_11
_atom_site_aniso_U_22
_atom_site_aniso_U_33
_atom_site_aniso_U_23
_atom_site_aniso_U_13
_atom_site_aniso_U_12
Cl18 0.1140(8) 0.0826(7) 0.1075(8) 0.0229(5) 0.0094(6) 0.0304(5)
O10 0.0690(11) 0.0768(13) 0.0516(10) 0.0021(9) 0.0130(8) 0.0127(10)
O11 0.0817(13) 0.0816(14) 0.0531(10) 0.0120(9) 0.0162(9) 0.0153(11)
O17 0.0856(14) 0.0743(13) 0.0624(12) 0.0115(9) 0.0282(10) 0.0128(11)
F16 0.1277(19) 0.0999(18) 0.150(2) 0.0563(17) 0.0274(16) 0.0266(15)
C4 0.0503(12) 0.0577(14) 0.0540(13) -0.0033(11) 0.0020(10) -0.0034(11)
F14 0.234(4) 0.196(4) 0.0635(15) 0.0370(17) 0.0145(18) 0.053(3)
C1 0.0579(14) 0.0637(15) 0.0512(13) -0.0002(11) 0.0056(11) 0.0003(12)
C3 0.0583(14) 0.0585(15) 0.0538(14) 0.0002(11) 0.0092(11) -0.0032(11)
C9 0.0562(14) 0.0623(15) 0.0524(13) -0.0059(11) 0.0012(10) -0.0017(11)
C2 0.0608(14) 0.0582(15) 0.0543(14) 0.0015(11) 0.0113(11) 0.0028(12)
C5 0.0629(15) 0.0621(16) 0.0621(15) 0.0001(12) 0.0036(12) -0.0022(12)
C8 0.0653(16) 0.0751(19) 0.0618(16) -0.0127(14) 0.0075(12) 0.0065(14)
C6 0.0677(16) 0.0603(16) 0.0737(18) -0.0018(13) -0.0020(13) 0.0016(13)
C7 0.0654(16) 0.0673(18) 0.080(2) -0.0122(15) 0.0009(14) 0.0088(14)
C12 0.0775(18) 0.0751(19) 0.0623(16) 0.0101(14) 0.0109(14) 0.0078(15)
C13 0.071(2) 0.114(3) 0.091(3) 0.041(2) 0.0176(17) 0.0125(19)

loop_
_atom_type_symbol
_atom_type_description
_atom_type_scat_dispersion_real
_atom_type_scat_dispersion_imag
_atom_type_scat_source
C C 0.0181 0.0091 'International Tables Vol C Tables 4.2.6.8 and 6.1.1.4'
H H 0.0000 0.0000 'International Tables Vol C Tables 4.2.6.8 and 6.1.1.4'
Cl Cl 0.3639 0.7018 'International Tables Vol C Tables 4.2.6.8 and 6.1.1.4'
F F 0.0727 0.0534 'International Tables Vol C Tables 4.2.6.8 and 6.1.1.4'
O O 0.0492 0.0322 'International Tables Vol C Tables 4.2.6.8 and 6.1.1.4'

loop_
_geom_angle_atom_site_label_1
_geom_angle_atom_site_label_2
_geom_angle_atom_site_label_3
_geom_angle
_geom_angle_site_symmetry_1
_geom_angle_site_symmetry_3
_geom_angle_publ_flag
C1 O10 C9 118.3(2) . . ?
C1 O11 C12 116.6(2) . . ?
C9 C4 C3 119.9(2) . . ?
C9 C4 C5 118.6(2) . . ?
C5 C4 C3 121.5(2) . . ?
O11 C1 O10 106.7(2) . . ?
O11 C1 C2 128.3(3) . . ?
C2 C1 O10 125.0(2) . . ?
O17 C3 C4 121.4(2) . . ?
O17 C3 C2 123.9(3) . . ?
C2 C3 C4 114.7(2) . . ?
O10 C9 C4 121.6(2) . . ?
O10 C9 C8 116.5(2) . . ?
C8 C9 C4 121.9(3) . . ?
C1 C2 C3 120.5(3) . . ?
C1 C2 H2 119.8 . . ?
C3 C2 H2 119.8 . . ?
C4 C5 H5 120.3 . . ?
C6 C5 C4 119.4(3) . . ?
C6 C5 H5 120.3 . . ?
C9 C8 H8 120.5 . . ?
C7 C8 C9 119.0(3) . . ?
C7 C8 H8 120.5 . . ?
C5 C6 Cl18 119.5(2) . . ?
C5 C6 C7 121.5(3) . . ?
C7 C6 Cl18 119.0(2) . . ?
C8 C7 C6 119.6(3) . . ?
C8 C7 H7 120.2 . . ?
C6 C7 H7 120.2 . . ?
O11 C12 H12A 110.4 . . ?
O11 C12 H12B 110.4 . . ?
O11 C12 C13 106.7(3) . . ?
H12A C12 H12B 108.6 . . ?
C13 C12 H12A 110.4 . . ?
C13 C12 H12B 110.4 . . ?
F16 C13 C12 110.5(3) . . ?
F16 C13 F15A 95.7(4) . . ?
F14 C13 F16 105.8(3) . . ?
F14 C13 C12 112.3(4) . . ?
F14 C13 F15A 125.0(4) . . ?
F15B C13 F16 117.8(4) . . ?
F15B C13 F14 90.0(4) . . ?
F15B C13 C12 117.9(3) . . ?
F15A C13 C12 105.9(4) . . ?

loop_
_geom_bond_atom_site_label_1
_geom_bond_atom_site_label_2
_geom_bond_distance
_geom_bond_site_symmetry_2
_geom_bond_publ_flag
Cl18 C6 1.736(3) . ?
O10 C1 1.346(3) . ?
O10 C9 1.376(3) . ?
O11 C1 1.328(3) . ?
O11 C12 1.428(4) . ?
O17 C3 1.231(3) . ?
F16 C13 1.326(5) . ?
C4 C3 1.477(4) . ?
C4 C9 1.383(4) . ?
C4 C5 1.395(4) . ?
F14 C13 1.310(6) . ?
C1 C2 1.340(4) . ?
C3 C2 1.436(4) . ?
C9 C8 1.382(4) . ?
C2 H2 0.9300 . ?
C5 H5 0.9300 . ?
C5 C6 1.369(4) . ?
C8 H8 0.9300 . ?
C8 C7 1.374(5) . ?
C6 C7 1.388(5) . ?
F15B C13 1.289(6) . ?
C7 H7 0.9300 . ?
C12 H12A 0.9700 . ?
C12 H12B 0.9700 . ?
C12 C13 1.477(5) . ?
C13 F15A 1.423(7) . ?

loop_
_geom_torsion_atom_site_label_1
_geom_torsion_atom_site_label_2
_geom_torsion_atom_site_label_3
_geom_torsion_atom_site_label_4
_geom_torsion
_geom_torsion_site_symmetry_1
_geom_torsion_site_symmetry_2
_geom_torsion_site_symmetry_3
_geom_torsion_site_symmetry_4
_geom_torsion_publ_flag
Cl18 C6 C7 C8 -178.5(2) . . . . ?
O10 C1 C2 C3 2.4(4) . . . . ?
O10 C9 C8 C7 179.2(2) . . . . ?
O11 C1 C2 C3 -177.5(3) . . . . ?
O11 C12 C13 F16 -173.6(3) . . . . ?
O11 C12 C13 F14 68.5(4) . . . . ?
O11 C12 C13 F15B -34.0(6) . . . . ?
O11 C12 C13 F15A -71.1(4) . . . . ?
O17 C3 C2 C1 177.1(3) . . . . ?
C4 C3 C2 C1 -2.5(4) . . . . ?
C4 C9 C8 C7 -0.4(4) . . . . ?
C4 C5 C6 Cl18 178.1(2) . . . . ?
C4 C5 C6 C7 -1.0(4) . . . . ?
C1 O10 C9 C4 -0.7(4) . . . . ?
C1 O10 C9 C8 179.7(2) . . . . ?
C1 O11 C12 C13 170.7(3) . . . . ?
C3 C4 C9 O10 0.4(4) . . . . ?
C3 C4 C9 C8 180.0(2) . . . . ?
C3 C4 C5 C6 -179.3(3) . . . . ?
C9 O10 C1 O11 179.2(2) . . . . ?
C9 O10 C1 C2 -0.7(4) . . . . ?
C9 C4 C3 O17 -178.5(3) . . . . ?
C9 C4 C3 C2 1.2(4) . . . . ?
C9 C4 C5 C6 0.7(4) . . . . ?
C9 C8 C7 C6 0.1(4) . . . . ?
C5 C4 C3 O17 1.5(4) . . . . ?
C5 C4 C3 C2 -178.8(2) . . . . ?
C5 C4 C9 O10 -179.6(2) . . . . ?
C5 C4 C9 C8 0.0(4) . . . . ?
C5 C6 C7 C8 0.6(5) . . . . ?
C12 O11 C1 O10 -177.0(2) . . . . ?
C12 O11 C1 C2 3.0(4) . . . . ?
